data_2001662
loop_
_publ_author_name
'Evans, Jnr, H. T.'
'Kortz, U.'
'Jameson, G. B.'

_publ_section_title
;
 Structure of potassium paradodecatungstate 71/2-hydrate
;
_journal_issue 5
_journal_name_full 'Acta Crystallographica Section C'
_journal_page_first 856
_journal_page_last 861
_journal_paper_doi 10.1107/S0108270192012010
_journal_volume 49
_journal_year 1993
_chemical_formula_sum 'H17 K10 O50 W12'
_chemical_formula_weight 3406.3
_space_group_IT_number 2
_space_group_name_Hall '-P 1'
_space_group_name_H-M_alt 'P -1'
_symmetry_cell_setting triclinic
_symmetry_space_group_name_Hall '-P 1'
_symmetry_space_group_name_H-M 'P -1'
_cell_angle_alpha 96.77(2)
_cell_angle_beta 90.04(2)
_cell_angle_gamma 77.77(2)
_cell_formula_units_Z 2
_cell_length_a 13.126(2)
_cell_length_b 16.274(7)
_cell_length_c 11.756(4)
_cell_volume 2436.4(14)
_diffrn_radiation_type Mo
_diffrn_radiation_wavelength 0.7107
_exptl_absorpt_coefficient_mu 28.05
_exptl_crystal_density_diffrn 4.645
_exptl_crystal_F_000 2982
_cod_data_source_file gr0197.cif
_cod_data_source_block gr0197_structure_1_of_1
_cod_original_cell_volume 2436.4
_cod_database_code 2001662

loop_
_space_group_symop_id
_space_group_symop_operation_xyz
1 x,y,z
2 -x,-y,-z

loop_
_atom_site_label
_atom_site_fract_x
_atom_site_fract_y
_atom_site_fract_z
_atom_site_U_iso_or_equiv
W101 -.06800(6) .11116(4) .20593(4) .122(5)
W102 .16913 -.00486 .23997 .128
W103 .13266 .11737 .02963 .126
W104 -.30599 .11050 .02664 .134
W105 -.04279 -.12090 .26977 .130
W106 -.28314 -.01131 .23223 .135
O101 .0310(10) .1745(8) .1490(10) .14(2)
O102 .057 .0732 .311 .16
O103 .216 .0765 .168 .16
O104 -.132 .1881 .311 .16
O105 .199 .1954 .017 .18
O106 .255 -.0211 .350 .15
O107 .056 .0198 .095 .14
O108 -.149 .1234 .083 .15
O109 -.111 .0145 .248 .14
O110 .089 -.0920 .262 .14
O111 .239 -.0881 .122 .14
O112 .227 .0228 -.051 .14
O113 .040 .1234 -.085 .16
O114 .320 -.1022 -.191 .13
O115 -.188 -.1168 .240 .15
O116 -.061 -.1002 .419 .16
O117 .000 -.2311 .255 .18
O118 -.341 .2207 .037 .17
O119 -.419 .0782 -.019 .17
O120 -.299 .0198 .380 .17
O121 -.395 -.0468 .196 .18
H100 .010 .061 .055 ?
W201 .72419(6) .47496(4) .47609(5) .120(10)
W202 .61148 .67038 .42116 .13
W203 .54734 .50337 .26799 .12
W204 .33157 .70103 .36477 .13
W205 .37072 .34989 .26887 .13
W206 .26451 .54250 .20688 .13
O201 .3110(10) .5369(8) .687(2) .14(2)
O202 .263 .4031 .560 .14
O203 .405 .3826 .722 .15
O204 .142 .5641 .535 .15
O205 .435 .5199 .879 .16
O206 .349 .2405 .611 .17
O207 .439 .4497 .543 .12
O208 .326 .6150 .500 .14
O209 .290 .4737 .369 .14
O210 .402 .3080 .411 .16
O211 .540 .2877 .569 .17
O212 .590 .4225 .720 .14
O213 .503 .5873 .690 .13
O214 .222 .6429 .313 .14
O215 .349 .4330 .159 .13
O216 .249 .3229 .251 .16
O217 .450 .2713 .181 .17
O218 .251 .7790 .456 .16
O219 .345 .7475 .241 .16
O220 .143 .5160 .191 .16
O221 .279 .5904 .083 .18
H200 .428 .510 .564 ?
K1 .1295(4) .9282(3) .5139(3) .160(10)
K2 .1676(4) .7559(3) .0918(4) .190(10)
K3 .1701(5) .3690(3) .0347(3) .210(10)
K4 .0563(4) .7201(3) .4737(4) .180(10)
K5 .3481(5) .7403(4) .6882(5) .230(10)
K6 .0673(4) .4391(3) .3649(4) .200(10)
K7 .4071(5) .1040(5) .1023(6) .27(2)
K8 .4543(5) .8718(4) .2468(5) .230(10)
K9 .2489(4) .1259(3) .5032(4) .200(10)
K10 .4788(5) .6428(3) .0349(4) .210(10)
O1 .1230(10) .2410(10) .3720(10) .20(3)
O2 .065(2) .3940(10) .6240(10) .23(4)
O3 .360(2) .254(2) .878(2) .30(6)
O4 .000(2) .6420(10) .823(2) .27(5)
O5 .190(3) .509(2) .889(3) .23(7)
O6 .411(2) .1280(10) .346(2) .27(5)
O7a .455(3) .890(2) .477(2) .20(6)
O7b .468(3) .956(2) .474(3) .23(7)
O8a .044(3) .376(2) .854(3) .22(7)
O8b -.013(4) .356(3) .918(4) .3

loop_
_geom_bond_atom_site_label_1
_geom_bond_atom_site_label_2
_geom_bond_distance
W101 O104 1.73
W101 O108 1.80
W101 O109 1.90
W101 O101 1.98
W101 O102 2.09
W101 O107 2.25
W102 O106 1.72
W102 O103 1.86
W102 O102 1.85
W102 O111 1.91
W102 O110 1.98
W102 O107 2.28
W103 O105 1.70
W103 O113 1.82
W103 O112 1.91
W103 O101 1.95
W103 O103 2.06
W103 O107 2.26
W104 O118 1.74
W104 O119 1.74
W104 O111 1.92
W104 O114 1.96
W104 O108 2.21
W104 O112 2.25
W105 O117 1.75
W105 O116 1.75
W105 O110 1.89
W105 O115 1.93
W105 O113 2.17
W105 O109 2.24
W106 O120 1.75
W106 O121 1.72
W106 O114 1.93
W106 O115 1.91
W106 O112 2.23
W106 O109 2.39
W201 O204 1.74
W201 O208 1.78
W201 O209 1.90
W201 O201 1.97
W201 O202 2.12
W201 O207 2.26
W202 O206 1.72
W202 O203 1.83
W202 O202 1.85
W202 O211 1.96
W202 O210 1.96
W202 O207 2.28
W203 O205 1.72
W203 O213 1.86
W203 O212 1.94
W203 O201 1.93
W203 O203 2.07
W203 O207 2.28
W204 O218 1.73
W204 O219 1.74
W204 O211 1.89
W204 O214 1.94
W204 O208 2.25
W204 O212 2.18
W205 O217 1.71
W205 O216 1.75
W205 O210 1.89
W205 O215 1.96
W205 O213 2.15
W205 O209 2.26
W206 O220 1.74
W206 O221 1.76
W206 O214 1.92
W206 O215 1.91
W206 O212 2.25
W206 O209 2.31
K1 O218 2.61
K1 O120 2.79
K1 O109 2.84
K1 O116 2.77
K1 O106 2.84
K1 O116 2.84
K1 O104 2.95
K1 O110 3.00
K1 O102 3.21
K2 O118 2.85(2)
K2 O221 2.77(2)
K2 O111 2.87
K2 O117 2.87(2)
K2 O219 2.90
K2 O8b 2.99(6)
K2 O108 2.98
K2 O110 2.99
K2 O113 3.01
K3 O8a 2.69(4)
K3 O105 2.75(2)
K3 O8b 2.80(5)
K3 O220 2.80
K3 O4 2.87(2)
K3 O216 2.87
K3 O5 3.06(4)
K3 O215 3.07
K3 O3 3.21(3)
K4 O204 2.73
K4 O214 2.86
K4 O2 2.84(2)
K4 O218 2.93(2)
K4 O117 2.83
K4 O1 2.88(2)
K4 O104 3.06
K4 O116 3.14
K5 O114 2.73
K5 O213 2.86
K5 O208 2.89
K5 O104 2.83(2)
K5 O217 3.05(2)
K5 O218 3.09
K5 O118 3.22
K5 O211 3.30
K6 O4 2.68(2)
K6 O220 2.80
K6 O2 2.89(2)
K6 O216 2.92
K6 O204 3.00
K6 O204 3.00
K6 O209 3.09
K6 O2 3.22(2)
K6 O1 3.16(2)
K7 O119 2.62(2)
K7 O103 2.77(2)
K7 O6 2.85(2)
K7 O217 2.94(2)
K7 O119 2.98(2)
K7 O105 3.05(2)
K8 O7a 2.69(3)
K8 O121 2.71(2)
K8 O219 2.71(2)
K8 O111 3.16
K8 O119 2.90
K8 O7b 2.88(3)
K8 O3 3.08(3)
K8 O106 2.99
K9 O116 2.76(2)
K9 O206 2.70(2)
K9 O106 2.81
K9 O120 2.84(2)
K9 O1 2.83(2)
K9 O6 2.83(2)
K9 O115 3.15
K10 O205 2.70
K10 O118 2.77
K10 O205 2.95
K10 O221 2.99(2)
K10 O219 3.10
K10 O3 3.07(3)
K10 O203 3.27
K10 O215 3.15
O1 O216 2.81(2)
O1 O102 3.04(2)
O1 O101 3.06(2)
O2 O202 2.74(2)
O2 O8a 2.77(4)
O2 O204 3.29(2)
O3 O105 3.05(3)
O3 O203 3.09(3)
O3 O206 3.13(3)
O4 O101 2.91(3)
O4 O8b 3.04(5)
O4 O5 3.10(4)
O5 O221 2.87(4)
O5 O201 2.99(4)
O5 O205 3.26(4)
O5 O4 3.10(4)
O5 O8a 3.18(6)
O6 O210 2.92(3)
O6 O7a 2.73(4)
O6 O7b 2.94(4)
O6 O7b 3.27(4)
O7a O7b 2.89(6)
O7a O120 2.71(4)
O7a O106 3.18(4)
O7a O206 3.06(4)
O7a O211 2.86(4)
O7b O120 2.74(4)
O7b O106 3.12(4)
O7b O6 2.94(4)
O7b O6 3.27(4)
O7b O7a 2.89(6)
O8a O117 2.72(4)
O8a O220 2.79(4)
O8a O2 2.77(4)
O8a O5 3.18(6)
O8b O117 2.68(5)
O8b O220 2.83(5)
O8b O4 3.04(5)
W101 W102 3.332
W101 W103 3.378
W101 W104 3.768
W101 W105 3.883
W101 W106 3.818
W102 W103 3.325
W102 W101 3.332
W102 W104 3.665
W102 W105 3.716
W103 W102 3.325
W103 W101 3.378
W103 W105 3.714
W103 W104 3.901
W103 W106 3.697
W104 W106 3.277
W104 W102 3.665
W104 W101 3.768
W104 W103 3.901
W105 W106 3.336
W105 W102 3.716
W105 W103 3.714
W105 W101 3.882
W106 W104 3.277
W106 W105 3.336
W106 W103 3.697
W106 W101 3.818
W201 W202 3.348
W201 W203 3.375
W201 W204 3.794
W201 W205 3.893
W201 W206 3.772
W202 W203 3.339
W202 W201 3.348
W202 W204 3.672
W202 W205 3.700
W203 W202 3.339
W203 W201 3.375
W203 W205 3.751
W203 W204 3.866
W203 W206 3.716
W204 W206 3.272
W204 W202 3.672
W204 W201 3.794
W204 W203 3.866
W205 W206 3.318
W205 W202 3.700
W205 W203 3.751
W205 W301 3.893
W206 W204 3.272
W206 W205 3.315
W206 W203 3.716
W206 W201 3.772
